data_1503401
loop_
_publ_author_name
'Redondo, Mar\'ia C'
'Ribagorda, Mar\'ia'
'Carre\~no, M Carmen'

_publ_section_title
;
 Exploring Morita-Baylis-Hillman reactions of p-quinols.
;
_journal_issue 3
_journal_name_full 'Organic letters'
_journal_page_first 568
_journal_page_last 571
_journal_paper_doi 10.1021/ol902763g
_journal_volume 12
_journal_year 2010
_chemical_formula_sum 'C23 H18 N2 O4'
_chemical_formula_weight 386.39
_chemical_name_systematic
; 
 ? 
;
_space_group_IT_number 14
_symmetry_cell_setting monoclinic
_symmetry_space_group_name_Hall '-P 2yn'
_symmetry_space_group_name_H-M 'P 1 21/n 1'
_atom_sites_solution_hydrogens geom
_atom_sites_solution_primary direct
_atom_sites_solution_secondary difmap
_audit_creation_method SHELXL-97
_cell_angle_alpha 90.00
_cell_angle_beta 105.193(4)
_cell_angle_gamma 90.00
_cell_formula_units_Z 4
_cell_length_a 8.3330(6)
_cell_length_b 22.7385(15)
_cell_length_c 10.3520(7)
_cell_measurement_reflns_used 9906
_cell_measurement_temperature 100(2)
_cell_measurement_theta_max 34.48
_cell_measurement_theta_min 2.69
_cell_volume 1892.9(2)
_computing_cell_refinement 'Bruker SMART'
_computing_data_collection 'Bruker SMART'
_computing_data_reduction 'Bruker SAINT'
_computing_molecular_graphics 'Bruker SHELXTL'
_computing_publication_material 'Bruker SHELXTL'
_computing_structure_refinement 'SHELXL-97 (Sheldrick, 1997)'
_computing_structure_solution 'SHELXS-97 (Sheldrick, 1990)'
_diffrn_ambient_temperature 100(2)
_diffrn_measured_fraction_theta_full 0.998
_diffrn_measured_fraction_theta_max 0.942
_diffrn_measurement_device_type 'CCD area detector'
_diffrn_measurement_method 'phi and omega scans'
_diffrn_radiation_monochromator graphite
_diffrn_radiation_source 'fine-focus sealed tube'
_diffrn_radiation_type MoK\a
_diffrn_radiation_wavelength 0.71073
_diffrn_reflns_av_R_equivalents 0.0344
_diffrn_reflns_av_sigmaI/netI 0.0233
_diffrn_reflns_limit_h_max 12
_diffrn_reflns_limit_h_min -13
_diffrn_reflns_limit_k_max 35
_diffrn_reflns_limit_k_min -36
_diffrn_reflns_limit_l_max 16
_diffrn_reflns_limit_l_min -16
_diffrn_reflns_number 52915
_diffrn_reflns_theta_full 25.00
_diffrn_reflns_theta_max 34.83
_diffrn_reflns_theta_min 1.79
_exptl_absorpt_coefficient_mu 0.094
_exptl_absorpt_correction_T_max 0.9814
_exptl_absorpt_correction_T_min 0.9723
_exptl_absorpt_correction_type multi-scan
_exptl_crystal_colour colourless
_exptl_crystal_density_diffrn 1.356
_exptl_crystal_density_meas 0
_exptl_crystal_density_method 'not measured'
_exptl_crystal_description prismatic
_exptl_crystal_F_000 808
_exptl_crystal_size_max 0.30
_exptl_crystal_size_mid 0.30
_exptl_crystal_size_min 0.20
_refine_diff_density_max 0.543
_refine_diff_density_min -0.280
_refine_diff_density_rms 0.084
_refine_ls_extinction_method none
_refine_ls_goodness_of_fit_ref 1.071
_refine_ls_hydrogen_treatment mixed
_refine_ls_matrix_type full
_refine_ls_number_parameters 334
_refine_ls_number_reflns 7755
_refine_ls_number_restraints 0
_refine_ls_restrained_S_all 1.071
_refine_ls_R_factor_all 0.0532
_refine_ls_R_factor_gt 0.0435
_refine_ls_shift/su_max 0.001
_refine_ls_shift/su_mean 0.000
_refine_ls_structure_factor_coef Fsqd
_refine_ls_weighting_details 'calc w=1/[\s^2^(Fo^2^)+(0.0787P)^2^+0.3282P] where P=(Fo^2^+2Fc^2^)/3'
_refine_ls_weighting_scheme calc
_refine_ls_wR_factor_gt 0.1214
_refine_ls_wR_factor_ref 0.1322
_reflns_number_gt 6512
_reflns_number_total 7755
_reflns_threshold_expression >2sigma(I)
_cod_data_source_file ol902763g_si_004.cif
_cod_data_source_block datos__0m
_cod_depositor_comments
;
The following automatic conversions were performed:

'_symmetry_cell_setting' value 'Monoclinic' changed to 'monoclinic'
according to /home/saulius/struct/CIF-dictionaries/cif_core.dic
dictionary named 'cif_core.dic' version 2.4.2 from 2011-04-26.

Automatic conversion script
Id: cif_fix_values 1715 2011-07-08 13:25:40Z adriana 
;
_cod_original_sg_symbol_H-M P2(1)/n
_cod_database_code 1503401

loop_
_symmetry_equiv_pos_as_xyz
'x, y, z'
'-x+1/2, y+1/2, -z+1/2'
'-x, -y, -z'
'x-1/2, -y-1/2, z-1/2'

loop_
_atom_site_label
_atom_site_type_symbol
_atom_site_fract_x
_atom_site_fract_y
_atom_site_fract_z
_atom_site_U_iso_or_equiv
_atom_site_adp_type
_atom_site_occupancy
_atom_site_symmetry_multiplicity
_atom_site_calc_flag
C1 C 0.82535(12) 0.61876(4) 0.61727(10) 0.02259(17) Uani 1 1 d
C2 C 0.86208(11) 0.68059(3) 0.62333(9) 0.01825(15) Uani 1 1 d
C3 C 1.01401(11) 0.70135(4) 0.70251(9) 0.01899(15) Uani 1 1 d
C4 C 1.04123(10) 0.76154(3) 0.71344(9) 0.01761(14) Uani 1 1 d
C5 C 0.91706(10) 0.80099(3) 0.64896(8) 0.01433(13) Uani 1 1 d
C6 C 0.76982(11) 0.77946(4) 0.56571(9) 0.01834(15) Uani 1 1 d
C7 C 0.74091(11) 0.71923(4) 0.55233(9) 0.01996(15) Uani 1 1 d
C8 C 0.94100(10) 0.86656(3) 0.67470(8) 0.01436(13) Uani 1 1 d
C9 C 1.03913(9) 0.89480(3) 0.58558(7) 0.01374(13) Uani 1 1 d
C10 C 1.20371(10) 0.90246(4) 0.62820(8) 0.01610(14) Uani 1 1 d
C11 C 1.30822(10) 0.93100(4) 0.54805(8) 0.01646(14) Uani 1 1 d
C12 C 1.20793(10) 0.95570(4) 0.41738(8) 0.01594(14) Uani 1 1 d
C13 C 1.04388(10) 0.94752(3) 0.36989(7) 0.01393(13) Uani 1 1 d
C14 C 0.94770(9) 0.91786(3) 0.45309(8) 0.01358(13) Uani 1 1 d
C15 C 1.42961(11) 0.88542(4) 0.51961(10) 0.02331(17) Uani 1 1 d
C16 C 0.94455(10) 0.97099(3) 0.23537(8) 0.01436(13) Uani 1 1 d
C17 C 0.85734(10) 0.92374(3) 0.13833(8) 0.01453(13) Uani 1 1 d
C18 C 0.90770(10) 0.86512(3) 0.14764(8) 0.01700(14) Uani 1 1 d
C19 C 0.82231(11) 0.82402(4) 0.05547(8) 0.01822(15) Uani 1 1 d
C20 C 0.68736(11) 0.84199(4) -0.04728(8) 0.01838(15) Uani 1 1 d
C21 C 0.63778(12) 0.90085(4) -0.05955(9) 0.02173(16) Uani 1 1 d
C22 C 0.72227(11) 0.94114(4) 0.03438(9) 0.01966(15) Uani 1 1 d
C23 C 0.59353(13) 0.79894(4) -0.13795(9) 0.02512(18) Uani 1 1 d
N1 N 0.78959(12) 0.56979(4) 0.61466(10) 0.02908(18) Uani 1 1 d
N2 N 0.51543(14) 0.76481(5) -0.20971(10) 0.0381(2) Uani 1 1 d
O1 O 1.02457(8) 0.87350(3) 0.81249(6) 0.01776(12) Uani 1 1 d
O2 O 0.79455(7) 0.91510(3) 0.41490(6) 0.01797(12) Uani 1 1 d
O3 O 1.40974(8) 0.97583(3) 0.62796(7) 0.02154(13) Uani 1 1 d
O4 O 1.04225(8) 1.00807(3) 0.17438(6) 0.01704(12) Uani 1 1 d
H1 H 1.008(2) 0.9109(8) 0.8312(17) 0.039(4) Uiso 1 1 d
H3 H 1.0982(19) 0.6736(7) 0.7486(15) 0.031(4) Uiso 1 1 d
H3A H 1.350(2) 1.0105(9) 0.6250(19) 0.057(5) Uiso 1 1 d
H4 H 1.1480(17) 0.7768(6) 0.7682(14) 0.025(3) Uiso 1 1 d
H4A H 1.113(2) 0.9877(8) 0.1467(18) 0.047(5) Uiso 1 1 d
H6 H 0.6825(18) 0.8063(7) 0.5178(15) 0.030(4) Uiso 1 1 d
H7 H 0.6316(19) 0.7032(6) 0.4954(15) 0.029(3) Uiso 1 1 d
H8 H 0.8283(15) 0.8853(5) 0.6546(12) 0.014(3) Uiso 1 1 d
H10 H 1.2638(17) 0.8892(6) 0.7164(14) 0.023(3) Uiso 1 1 d
H12 H 1.2719(17) 0.9759(6) 0.3676(14) 0.025(3) Uiso 1 1 d
H15A H 1.496(2) 0.8700(7) 0.6031(17) 0.040(4) Uiso 1 1 d
H15B H 1.500(2) 0.9035(8) 0.4698(17) 0.041(4) Uiso 1 1 d
H15C H 1.3740(16) 0.8522(6) 0.4665(13) 0.017(3) Uiso 1 1 d
H16 H 0.8542(16) 0.9983(6) 0.2530(12) 0.017(3) Uiso 1 1 d
H18 H 1.0017(18) 0.8513(6) 0.2193(14) 0.024(3) Uiso 1 1 d
H19 H 0.8544(18) 0.7824(6) 0.0658(15) 0.026(3) Uiso 1 1 d
H21 H 0.543(2) 0.9123(7) -0.1305(17) 0.039(4) Uiso 1 1 d
H22 H 0.6866(19) 0.9806(7) 0.0279(15) 0.034(4) Uiso 1 1 d

loop_
_atom_site_aniso_label
_atom_site_aniso_U_11
_atom_site_aniso_U_22
_atom_site_aniso_U_33
_atom_site_aniso_U_23
_atom_site_aniso_U_13
_atom_site_aniso_U_12
C1 0.0285(4) 0.0174(3) 0.0257(4) -0.0040(3) 0.0140(3) -0.0044(3)
C2 0.0234(4) 0.0128(3) 0.0213(3) -0.0026(3) 0.0105(3) -0.0039(3)
C3 0.0216(4) 0.0131(3) 0.0226(4) -0.0002(3) 0.0065(3) 0.0009(3)
C4 0.0175(3) 0.0129(3) 0.0215(3) -0.0008(3) 0.0034(3) -0.0002(2)
C5 0.0157(3) 0.0122(3) 0.0159(3) -0.0002(2) 0.0056(2) -0.0008(2)
C6 0.0168(3) 0.0167(3) 0.0207(3) -0.0005(3) 0.0034(3) -0.0016(3)
C7 0.0201(4) 0.0179(3) 0.0219(4) -0.0030(3) 0.0055(3) -0.0051(3)
C8 0.0162(3) 0.0122(3) 0.0153(3) 0.0005(2) 0.0051(2) -0.0004(2)
C9 0.0151(3) 0.0115(3) 0.0146(3) 0.0002(2) 0.0039(2) -0.0003(2)
C10 0.0149(3) 0.0158(3) 0.0169(3) 0.0018(3) 0.0030(3) 0.0001(2)
C11 0.0127(3) 0.0170(3) 0.0191(3) 0.0012(3) 0.0031(3) -0.0011(2)
C12 0.0157(3) 0.0151(3) 0.0175(3) 0.0009(3) 0.0051(3) -0.0006(2)
C13 0.0155(3) 0.0120(3) 0.0143(3) 0.0000(2) 0.0040(2) -0.0004(2)
C14 0.0140(3) 0.0116(3) 0.0150(3) -0.0008(2) 0.0036(2) -0.0005(2)
C15 0.0185(4) 0.0237(4) 0.0293(4) 0.0039(3) 0.0090(3) 0.0057(3)
C16 0.0159(3) 0.0119(3) 0.0157(3) 0.0008(2) 0.0048(2) 0.0001(2)
C17 0.0161(3) 0.0131(3) 0.0142(3) 0.0008(2) 0.0037(2) -0.0005(2)
C18 0.0181(3) 0.0138(3) 0.0176(3) -0.0008(3) 0.0021(3) 0.0009(2)
C19 0.0206(4) 0.0152(3) 0.0183(3) -0.0021(3) 0.0041(3) -0.0007(3)
C20 0.0200(4) 0.0195(3) 0.0153(3) -0.0018(3) 0.0040(3) -0.0041(3)
C21 0.0216(4) 0.0216(4) 0.0184(3) 0.0023(3) -0.0009(3) -0.0010(3)
C22 0.0206(4) 0.0164(3) 0.0192(3) 0.0029(3) 0.0004(3) 0.0007(3)
C23 0.0271(4) 0.0268(4) 0.0204(4) -0.0033(3) 0.0045(3) -0.0054(3)
N1 0.0388(5) 0.0178(3) 0.0359(4) -0.0053(3) 0.0190(4) -0.0071(3)
N2 0.0414(6) 0.0378(5) 0.0312(4) -0.0111(4) 0.0025(4) -0.0121(4)
O1 0.0262(3) 0.0125(2) 0.0143(2) -0.00074(19) 0.0050(2) 0.0001(2)
O2 0.0134(3) 0.0207(3) 0.0190(3) 0.0015(2) 0.0029(2) -0.0015(2)
O3 0.0162(3) 0.0211(3) 0.0245(3) -0.0002(2) 0.0004(2) -0.0043(2)
O4 0.0213(3) 0.0112(2) 0.0203(3) 0.0020(2) 0.0085(2) -0.00020(19)

loop_
_atom_type_symbol
_atom_type_description
_atom_type_scat_dispersion_real
_atom_type_scat_dispersion_imag
_atom_type_scat_source
C C 0.0033 0.0016 'International Tables Vol C Tables 4.2.6.8 and 6.1.1.4'
H H 0.0000 0.0000 'International Tables Vol C Tables 4.2.6.8 and 6.1.1.4'
N N 0.0061 0.0033 'International Tables Vol C Tables 4.2.6.8 and 6.1.1.4'
O O 0.0106 0.0060 'International Tables Vol C Tables 4.2.6.8 and 6.1.1.4'

loop_
_geom_angle_atom_site_label_1
_geom_angle_atom_site_label_2
_geom_angle_atom_site_label_3
_geom_angle
N1 C1 C2 176.80(10)
C7 C2 C3 121.07(7)
C7 C2 C1 118.50(8)
C3 C2 C1 120.39(8)
C4 C3 C2 118.98(8)
C4 C3 H3 121.3(9)
C2 C3 H3 119.7(9)
C3 C4 C5 120.59(8)
C3 C4 H4 119.8(8)
C5 C4 H4 119.6(8)
C6 C5 C4 119.46(7)
C6 C5 C8 120.57(7)
C4 C5 C8 119.93(7)
C5 C6 C7 120.67(8)
C5 C6 H6 120.8(9)
C7 C6 H6 118.5(9)
C6 C7 C2 119.04(8)
C6 C7 H7 121.2(8)
C2 C7 H7 119.7(8)
O1 C8 C5 106.98(6)
O1 C8 C9 111.14(6)
C5 C8 C9 111.94(6)
O1 C8 H8 110.3(7)
C5 C8 H8 108.0(7)
C9 C8 H8 108.5(7)
C10 C9 C14 119.62(7)
C10 C9 C8 121.41(7)
C14 C9 C8 118.84(7)
C9 C10 C11 124.62(7)
C9 C10 H10 120.2(9)
C11 C10 H10 115.2(9)
O3 C11 C10 109.13(7)
O3 C11 C12 110.96(7)
C10 C11 C12 113.20(7)
O3 C11 C15 105.76(7)
C10 C11 C15 108.81(7)
C12 C11 C15 108.68(7)
C13 C12 C11 123.56(7)
C13 C12 H12 122.1(8)
C11 C12 H12 114.2(8)
C12 C13 C14 120.33(7)
C12 C13 C16 123.14(7)
C14 C13 C16 116.40(7)
O2 C14 C9 121.12(7)
O2 C14 C13 120.50(7)
C9 C14 C13 118.29(7)
C11 C15 H15A 109.2(10)
C11 C15 H15B 109.8(10)
H15A C15 H15B 110.2(15)
C11 C15 H15C 113.1(8)
H15A C15 H15C 107.5(13)
H15B C15 H15C 107.0(13)
O4 C16 C13 112.08(6)
O4 C16 C17 110.75(6)
C13 C16 C17 114.15(6)
O4 C16 H16 104.5(7)
C13 C16 H16 107.3(7)
C17 C16 H16 107.4(7)
C18 C17 C22 119.48(7)
C18 C17 C16 123.21(7)
C22 C17 C16 117.31(7)
C19 C18 C17 120.32(7)
C19 C18 H18 117.9(8)
C17 C18 H18 121.7(8)
C18 C19 C20 119.53(8)
C18 C19 H19 119.8(9)
C20 C19 H19 120.6(8)
C19 C20 C21 120.76(8)
C19 C20 C23 119.45(8)
C21 C20 C23 119.73(8)
C22 C21 C20 119.07(8)
C22 C21 H21 121.4(10)
C20 C21 H21 119.5(10)
C21 C22 C17 120.82(8)
C21 C22 H22 119.1(9)
C17 C22 H22 120.0(9)
N2 C23 C20 178.55(12)
C8 O1 H1 105.1(10)
C11 O3 H3A 110.7(12)
C16 O4 H4A 110.5(12)

loop_
_geom_bond_atom_site_label_1
_geom_bond_atom_site_label_2
_geom_bond_distance
C1 N1 1.1512(12)
C1 C2 1.4367(12)
C2 C7 1.3937(13)
C2 C3 1.3977(12)
C3 C4 1.3873(11)
C3 H3 0.972(15)
C4 C5 1.3996(11)
C4 H4 0.984(14)
C5 C6 1.3906(11)
C5 C8 1.5185(11)
C6 C7 1.3912(12)
C6 H6 0.980(15)
C7 H7 1.015(15)
C8 O1 1.4225(10)
C8 C9 1.5257(11)
C8 H8 1.002(12)
C9 C10 1.3374(11)
C9 C14 1.4794(11)
C10 C11 1.4989(12)
C10 H10 0.968(14)
C11 O3 1.4394(10)
C11 C12 1.5004(11)
C11 C15 1.5299(12)
C12 C13 1.3389(11)
C12 H12 0.951(15)
C13 C14 1.4836(11)
C13 C16 1.5183(11)
C14 O2 1.2347(10)
C15 H15A 0.963(17)
C15 H15B 0.968(18)
C15 H15C 0.976(13)
C16 O4 1.4288(10)
C16 C17 1.5195(11)
C16 H16 1.028(13)
C17 C18 1.3932(11)
C17 C22 1.3952(11)
C18 C19 1.3908(11)
C18 H18 0.979(14)
C19 C20 1.3914(12)
C19 H19 0.982(15)
C20 C21 1.3966(13)
C20 C23 1.4373(12)
C21 C22 1.3862(12)
C21 H21 0.964(17)
C22 H22 0.943(16)
C23 N2 1.1509(13)
O1 H1 0.892(18)
O3 H3A 0.93(2)
O4 H4A 0.855(19)

loop_
_geom_hbond_atom_site_label_D
_geom_hbond_atom_site_label_H
_geom_hbond_atom_site_label_A
_geom_hbond_distance_DH
_geom_hbond_distance_HA
_geom_hbond_distance_DA
_geom_hbond_angle_DHA
_geom_hbond_site_symmetry_A
O1 H1 O4 0.892(18) 1.886(18) 2.7606(9) 166.2(16) 3_776
O3 H3A O2 0.93(2) 2.06(2) 2.9750(10) 170.6(17) 3_776
O4 H4A N1 0.855(19) 2.060(19) 2.9038(11) 169.0(17) 4_675

loop_
_geom_torsion_atom_site_label_1
_geom_torsion_atom_site_label_2
_geom_torsion_atom_site_label_3
_geom_torsion_atom_site_label_4
_geom_torsion
N1 C1 C2 C7 -57(2)
N1 C1 C2 C3 120(2)
C7 C2 C3 C4 2.14(13)
C1 C2 C3 C4 -175.66(8)
C2 C3 C4 C5 1.59(13)
C3 C4 C5 C6 -4.58(13)
C3 C4 C5 C8 172.93(8)
C4 C5 C6 C7 3.89(13)
C8 C5 C6 C7 -173.62(8)
C5 C6 C7 C2 -0.23(13)
C3 C2 C7 C6 -2.83(13)
C1 C2 C7 C6 175.01(8)
C6 C5 C8 O1 140.18(8)
C4 C5 C8 O1 -37.31(10)
C6 C5 C8 C9 -97.85(9)
C4 C5 C8 C9 84.66(9)
O1 C8 C9 C10 24.69(10)
C5 C8 C9 C10 -94.86(9)
O1 C8 C9 C14 -150.94(7)
C5 C8 C9 C14 89.50(8)
C14 C9 C10 C11 -2.95(12)
C8 C9 C10 C11 -178.55(7)
C9 C10 C11 O3 129.35(8)
C9 C10 C11 C12 5.25(12)
C9 C10 C11 C15 -115.69(9)
O3 C11 C12 C13 -130.11(8)
C10 C11 C12 C13 -7.01(11)
C15 C11 C12 C13 114.00(9)
C11 C12 C13 C14 6.40(12)
C11 C12 C13 C16 -177.89(7)
C10 C9 C14 O2 -174.94(7)
C8 C9 C14 O2 0.78(11)
C10 C9 C14 C13 1.67(11)
C8 C9 C14 C13 177.39(6)
C12 C13 C14 O2 173.21(8)
C16 C13 C14 O2 -2.78(11)
C12 C13 C14 C9 -3.42(11)
C16 C13 C14 C9 -179.41(6)
C12 C13 C16 O4 -6.88(10)
C14 C13 C16 O4 168.99(6)
C12 C13 C16 C17 120.05(8)
C14 C13 C16 C17 -64.08(9)
O4 C16 C17 C18 105.18(9)
C13 C16 C17 C18 -22.43(11)
O4 C16 C17 C22 -73.74(9)
C13 C16 C17 C22 158.65(7)
C22 C17 C18 C19 -1.11(13)
C16 C17 C18 C19 179.99(8)
C17 C18 C19 C20 0.82(13)
C18 C19 C20 C21 0.59(13)
C18 C19 C20 C23 -176.53(8)
C19 C20 C21 C22 -1.69(14)
C23 C20 C21 C22 175.42(9)
C20 C21 C22 C17 1.39(14)
C18 C17 C22 C21 -0.01(13)
C16 C17 C22 C21 178.96(8)
C19 C20 C23 N2 120(5)
C21 C20 C23 N2 -57(5)
